data_7022691
loop_
_publ_author_name
'Kolychev, Eugene L.'
'Asachenko, Andrey F.'
'Dzhevakov, Pavel B.'
'Bush, Alexander A.'
'Shuntikov, Viacheslav V.'
'Khrustalev, Victor N.'
'Nechaev, Mikhail S.'

_publ_section_title
;
 Expanded ring diaminocarbene palladium complexes: synthesis, structure,
 and Suzuki-Miyaura cross-coupling of heteroaryl chlorides in water.
;
_journal_issue 19
_journal_name_full 'Dalton transactions (Cambridge, England : 2003)'
_journal_page_first 6859
_journal_page_last 6866
_journal_paper_doi 10.1039/c3dt32860k
_journal_volume 42
_journal_year 2013
_chemical_formula_moiety 'C31 H37 Cl N2 Pd, 0.5(C H2 Cl2)'
_chemical_formula_sum 'C31.5 H38 Cl2 N2 Pd'
_chemical_formula_weight 621.94
_chemical_name_systematic
;
?
;
_space_group_IT_number 14
_symmetry_cell_setting monoclinic
_symmetry_space_group_name_Hall '-P 2ybc'
_symmetry_space_group_name_H-M 'P 1 21/c 1'
_atom_sites_solution_hydrogens geom
_atom_sites_solution_primary direct
_atom_sites_solution_secondary difmap
_audit_creation_method SHELXL-97
_cell_angle_alpha 90.00
_cell_angle_beta 112.570(2)
_cell_angle_gamma 90.00
_cell_formula_units_Z 8
_cell_length_a 21.6985(17)
_cell_length_b 16.7201(13)
_cell_length_c 17.7371(14)
_cell_measurement_reflns_used 999
_cell_measurement_temperature 120(2)
_cell_measurement_theta_max 28
_cell_measurement_theta_min 3
_cell_volume 5942.2(8)
_computing_cell_refinement 'SAINTPlus (Bruker, 1998a)'
_computing_data_collection 'SMART (Bruker, 1998b)'
_computing_data_reduction 'SAINTPlus (Bruker, 1998a)'
_computing_molecular_graphics 'SHELXTL ver. 5.1 (Sheldrick, 1998b)'
_computing_publication_material 'SHELXTL ver. 5.1 (Sheldrick, 1998b)'
_computing_structure_refinement 'SHELXTL ver. 5.1 (Sheldrick, 1998b)'
_computing_structure_solution 'SHELXTL ver. 5.1 (Sheldrick, 1998b)'
_diffrn_ambient_temperature 120(2)
_diffrn_measured_fraction_theta_full 0.998
_diffrn_measured_fraction_theta_max 0.998
_diffrn_measurement_device_type 'Bruker SMART 1K CCD'
_diffrn_measurement_method '\f and \w scans'
_diffrn_radiation_monochromator graphite
_diffrn_radiation_source 'fine-focus sealed tube'
_diffrn_radiation_type MoK\a
_diffrn_radiation_wavelength 0.71073
_diffrn_reflns_av_R_equivalents 0.0329
_diffrn_reflns_av_sigmaI/netI 0.0272
_diffrn_reflns_limit_h_max 28
_diffrn_reflns_limit_h_min -28
_diffrn_reflns_limit_k_max 22
_diffrn_reflns_limit_k_min -22
_diffrn_reflns_limit_l_max 23
_diffrn_reflns_limit_l_min -23
_diffrn_reflns_number 59982
_diffrn_reflns_theta_full 28.00
_diffrn_reflns_theta_max 28.00
_diffrn_reflns_theta_min 1.59
_exptl_absorpt_coefficient_mu 0.827
_exptl_absorpt_correction_T_max 0.883
_exptl_absorpt_correction_T_min 0.820
_exptl_absorpt_correction_type multi-scan
_exptl_absorpt_process_details 'SADABS (Sheldrick, 1998a)'
_exptl_crystal_colour yellow
_exptl_crystal_density_diffrn 1.390
_exptl_crystal_density_method 'not measured'
_exptl_crystal_description prism
_exptl_crystal_F_000 2568
_exptl_crystal_size_max 0.41
_exptl_crystal_size_mid 0.22
_exptl_crystal_size_min 0.15
_refine_diff_density_max 1.383
_refine_diff_density_min -0.915
_refine_diff_density_rms 0.136
_refine_ls_extinction_method none
_refine_ls_goodness_of_fit_ref 1.013
_refine_ls_hydrogen_treatment constr
_refine_ls_matrix_type full
_refine_ls_number_parameters 679
_refine_ls_number_reflns 14317
_refine_ls_number_restraints 7
_refine_ls_restrained_S_all 1.014
_refine_ls_R_factor_all 0.0664
_refine_ls_R_factor_gt 0.0520
_refine_ls_shift/su_max 0.002
_refine_ls_shift/su_mean 0.000
_refine_ls_structure_factor_coef Fsqd
_refine_ls_weighting_details 'calc w=1/[\s^2^(Fo^2^)+(0.0911P)^2^+15.8664P] where P=(Fo^2^+2Fc^2^)/3'
_refine_ls_weighting_scheme calc
_refine_ls_wR_factor_gt 0.1362
_refine_ls_wR_factor_ref 0.1545
_reflns_number_gt 11534
_reflns_number_total 14317
_reflns_threshold_expression 'I > 2\s(I)'
_cod_data_source_file c3dt32860k.txt
_cod_data_source_block 6MPdCl
_cod_depositor_comments
;
The following automatic conversions were performed:

'_symmetry_cell_setting' value 'Monoclinic' changed to 'monoclinic'
according to /home/saulius/struct/CIF-dictionaries/cif_core.dic
dictionary named 'cif_core.dic' version 2.4.2 from 2011-04-26.

Automatic conversion script
Id: cif_fix_values 1891 2012-01-12 08:04:46Z andrius 
;
_cod_original_sg_symbol_H-M 'P 21/c'
_cod_original_formula_sum 'C31.50 H38 Cl2 N2 Pd'
_cod_database_code 7022691

loop_
_symmetry_equiv_pos_as_xyz
'x, y, z'
'-x, y+1/2, -z+1/2'
'-x, -y, -z'
'x, -y-1/2, z-1/2'

loop_
_atom_site_label
_atom_site_type_symbol
_atom_site_fract_x
_atom_site_fract_y
_atom_site_fract_z
_atom_site_U_iso_or_equiv
_atom_site_adp_type
_atom_site_occupancy
_atom_site_symmetry_multiplicity
_atom_site_calc_flag
_atom_site_refinement_flags
_atom_site_disorder_assembly
_atom_site_disorder_group
Pd1 Pd 0.560243(13) 0.675225(15) 0.663012(15) 0.02141(8) Uani 1 1 d . . .
Pd2 Pd 0.877663(13) 0.954956(15) 0.675877(16) 0.02377(8) Uani 1 1 d . . .
Cl1 Cl 0.48747(4) 0.57835(4) 0.68436(5) 0.02341(16) Uani 1 1 d . . .
Cl2 Cl 0.95442(4) 0.87588(5) 0.64029(5) 0.02451(17) Uani 1 1 d . . .
N1 N 0.50188(16) 0.81626(18) 0.71899(18) 0.0273(6) Uani 1 1 d . . .
N2 N 0.58525(15) 0.74908(18) 0.82070(18) 0.0260(6) Uani 1 1 d . . .
N3 N 0.95329(15) 1.11245(18) 0.70833(18) 0.0256(6) Uani 1 1 d . . .
N4 N 0.97640(16) 1.03128(18) 0.81986(19) 0.0278(6) Uani 1 1 d . . .
C1 C 0.54703(17) 0.7566(2) 0.7410(2) 0.0230(6) Uani 1 1 d . A .
C2 C 0.4913(2) 0.8748(3) 0.7748(2) 0.0415(10) Uani 0.60 1 d PD A 1
H2A H 0.4433 0.8886 0.7558 0.050 Uiso 0.60 1 calc PR A 1
H2B H 0.5166 0.9243 0.7760 0.050 Uiso 0.60 1 calc PR A 1
C3 C 0.5145(3) 0.8388(4) 0.8588(3) 0.0394(16) Uani 0.60 1 d PD A 1
H3A H 0.4829 0.7964 0.8595 0.047 Uiso 0.60 1 calc PR A 1
H3B H 0.5145 0.8806 0.8983 0.047 Uiso 0.60 1 calc PR A 1
C4 C 0.5836(2) 0.8036(3) 0.8850(2) 0.0397(10) Uani 0.60 1 d PD A 1
H4A H 0.6168 0.8469 0.8938 0.048 Uiso 0.60 1 calc PR A 1
H4B H 0.5947 0.7741 0.9369 0.048 Uiso 0.60 1 calc PR A 1
C2A C 0.4913(2) 0.8748(3) 0.7748(2) 0.0415(10) Uani 0.40 1 d PD A 2
H2C H 0.4515 0.8593 0.7860 0.050 Uiso 0.40 1 calc PR A 2
H2D H 0.4828 0.9282 0.7487 0.050 Uiso 0.40 1 calc PR A 2
C3A C 0.5514(4) 0.8789(7) 0.8541(4) 0.041(2) Uani 0.40 1 d PD A 2
H3C H 0.5846 0.9152 0.8464 0.050 Uiso 0.40 1 calc PR A 2
H3D H 0.5375 0.9032 0.8960 0.050 Uiso 0.40 1 calc PR A 2
C4A C 0.5836(2) 0.8036(3) 0.8850(2) 0.0397(10) Uani 0.40 1 d PD A 2
H4C H 0.5598 0.7770 0.9159 0.048 Uiso 0.40 1 calc PR A 2
H4D H 0.6299 0.8141 0.9235 0.048 Uiso 0.40 1 calc PR A 2
C5 C 0.46492(19) 0.8315(2) 0.6336(2) 0.0272(7) Uani 1 1 d . A .
C6 C 0.40054(19) 0.7986(2) 0.5954(2) 0.0297(7) Uani 1 1 d . . .
C7 C 0.36615(19) 0.8147(2) 0.5123(2) 0.0304(8) Uani 1 1 d . A .
H7A H 0.3226 0.7933 0.4852 0.036 Uiso 1 1 calc R . .
C8 C 0.39351(19) 0.8607(2) 0.4683(2) 0.0309(8) Uani 1 1 d . . .
C9 C 0.45615(19) 0.8954(2) 0.5100(2) 0.0308(8) Uani 1 1 d . A .
H9A H 0.4746 0.9289 0.4808 0.037 Uiso 1 1 calc R . .
C10 C 0.49205(18) 0.8824(2) 0.5923(2) 0.0294(7) Uani 1 1 d . . .
C11 C 0.3698(2) 0.7487(3) 0.6419(3) 0.0375(9) Uani 1 1 d . A .
H11A H 0.3995 0.7040 0.6679 0.056 Uiso 1 1 calc R . .
H11B H 0.3267 0.7280 0.6044 0.056 Uiso 1 1 calc R . .
H11C H 0.3631 0.7816 0.6839 0.056 Uiso 1 1 calc R . .
C12 C 0.3575(2) 0.8738(3) 0.3776(3) 0.0410(10) Uani 1 1 d . A .
H12A H 0.3179 0.8395 0.3570 0.062 Uiso 1 1 calc R . .
H12B H 0.3874 0.8604 0.3497 0.062 Uiso 1 1 calc R . .
H12C H 0.3440 0.9299 0.3673 0.062 Uiso 1 1 calc R . .
C13 C 0.5580(2) 0.9237(2) 0.6351(3) 0.0369(9) Uani 1 1 d . A .
H13A H 0.5872 0.8894 0.6791 0.055 Uiso 1 1 calc R . .
H13B H 0.5507 0.9744 0.6581 0.055 Uiso 1 1 calc R . .
H13C H 0.5789 0.9341 0.5960 0.055 Uiso 1 1 calc R . .
C14 C 0.63573(18) 0.6872(2) 0.8463(2) 0.0257(7) Uani 1 1 d . A .
C15 C 0.69654(18) 0.6995(2) 0.8391(2) 0.0293(7) Uani 1 1 d . . .
C16 C 0.7434(2) 0.6381(3) 0.8631(3) 0.0413(10) Uani 1 1 d . A .
H16A H 0.7849 0.6455 0.8578 0.050 Uiso 1 1 calc R . .
C17 C 0.7315(2) 0.5666(3) 0.8945(2) 0.0414(10) Uani 1 1 d . . .
C18 C 0.6722(2) 0.5579(3) 0.9038(2) 0.0386(9) Uani 1 1 d . A .
H18A H 0.6640 0.5098 0.9269 0.046 Uiso 1 1 calc R . .
C19 C 0.6234(2) 0.6172(2) 0.8806(2) 0.0315(8) Uani 1 1 d . . .
C20 C 0.7142(2) 0.7785(3) 0.8105(3) 0.0412(10) Uani 1 1 d . A .
H20A H 0.7557 0.7992 0.8520 0.062 Uiso 1 1 calc R . .
H20B H 0.6781 0.8170 0.8020 0.062 Uiso 1 1 calc R . .
H20C H 0.7204 0.7705 0.7591 0.062 Uiso 1 1 calc R . .
C21 C 0.7854(3) 0.5020(4) 0.9213(3) 0.0674(18) Uani 1 1 d . A .
H21A H 0.8037 0.4950 0.8792 0.101 Uiso 1 1 calc R . .
H21B H 0.7658 0.4514 0.9293 0.101 Uiso 1 1 calc R . .
H21C H 0.8211 0.5180 0.9727 0.101 Uiso 1 1 calc R . .
C22 C 0.5595(2) 0.6062(3) 0.8943(3) 0.0439(10) Uani 1 1 d . A .
H22A H 0.5214 0.6110 0.8421 0.066 Uiso 1 1 calc R . .
H22B H 0.5564 0.6473 0.9320 0.066 Uiso 1 1 calc R . .
H22C H 0.5592 0.5531 0.9176 0.066 Uiso 1 1 calc R . .
C23 C 0.6099(2) 0.7432(2) 0.6024(3) 0.0343(8) Uani 1 1 d . . .
H23A H 0.5826 0.7605 0.5461 0.041 Uiso 1 1 calc R . .
H23B H 0.6412 0.7848 0.6353 0.041 Uiso 1 1 calc R . .
C24 C 0.6345(2) 0.6646(2) 0.6117(2) 0.0309(8) Uani 1 1 d . . .
H24A H 0.6820 0.6538 0.6481 0.037 Uiso 1 1 calc R . .
C25 C 0.59063(19) 0.6008(2) 0.5796(2) 0.0298(8) Uani 1 1 d . . .
H25A H 0.5612 0.6087 0.5209 0.036 Uiso 1 1 calc R . .
C26 C 0.61050(19) 0.5166(2) 0.5997(2) 0.0290(7) Uani 1 1 d . . .
C27 C 0.6568(2) 0.4951(3) 0.6776(3) 0.0393(9) Uani 1 1 d . . .
H27A H 0.6749 0.5345 0.7189 0.047 Uiso 1 1 calc R . .
C28 C 0.6758(2) 0.4157(3) 0.6933(3) 0.0470(11) Uani 1 1 d . . .
H28A H 0.7067 0.4011 0.7460 0.056 Uiso 1 1 calc R . .
C29 C 0.6508(3) 0.3576(3) 0.6343(3) 0.0470(11) Uani 1 1 d . . .
H29A H 0.6654 0.3038 0.6456 0.056 Uiso 1 1 calc R . .
C30 C 0.6043(2) 0.3786(3) 0.5587(3) 0.0438(10) Uani 1 1 d . . .
H30A H 0.5855 0.3387 0.5182 0.053 Uiso 1 1 calc R . .
C31 C 0.5849(2) 0.4571(2) 0.5416(3) 0.0364(9) Uani 1 1 d . . .
H31A H 0.5534 0.4708 0.4889 0.044 Uiso 1 1 calc R . .
C32 C 0.94233(17) 1.0437(2) 0.7393(2) 0.0242(7) Uani 1 1 d . . .
C33 C 0.9988(2) 1.1760(2) 0.7567(2) 0.0335(8) Uani 1 1 d . . .
H33A H 0.9805 1.2290 0.7343 0.040 Uiso 1 1 calc R . .
H33B H 1.0428 1.1701 0.7526 0.040 Uiso 1 1 calc R . .
C34 C 1.0074(3) 1.1715(3) 0.8453(3) 0.0449(11) Uani 1 1 d . . .
H34A H 1.0433 1.2084 0.8783 0.054 Uiso 1 1 calc R . .
H34B H 0.9655 1.1879 0.8508 0.054 Uiso 1 1 calc R . .
C35 C 1.0247(2) 1.0879(3) 0.8756(3) 0.0435(11) Uani 1 1 d . . .
H35A H 1.0703 1.0748 0.8791 0.052 Uiso 1 1 calc R . .
H35B H 1.0242 1.0830 0.9310 0.052 Uiso 1 1 calc R . .
C36 C 0.92155(18) 1.1312(2) 0.6227(2) 0.0263(7) Uani 1 1 d . . .
C37 C 0.86405(19) 1.1789(2) 0.5959(2) 0.0302(8) Uani 1 1 d . . .
C38 C 0.8379(2) 1.2033(2) 0.5156(3) 0.0362(9) Uani 1 1 d . . .
H38A H 0.7990 1.2357 0.4970 0.043 Uiso 1 1 calc R . .
C39 C 0.8669(2) 1.1817(3) 0.4610(3) 0.0388(9) Uani 1 1 d . . .
C40 C 0.9237(2) 1.1344(2) 0.4883(2) 0.0364(9) Uani 1 1 d . . .
H40A H 0.9434 1.1191 0.4510 0.044 Uiso 1 1 calc R . .
C41 C 0.9527(2) 1.1086(2) 0.5698(2) 0.0309(8) Uani 1 1 d . . .
C42 C 0.8333(2) 1.2060(3) 0.6554(3) 0.0358(9) Uani 1 1 d . . .
H42A H 0.7954 1.2414 0.6273 0.054 Uiso 1 1 calc R . .
H42B H 0.8667 1.2349 0.7009 0.054 Uiso 1 1 calc R . .
H42C H 0.8178 1.1592 0.6765 0.054 Uiso 1 1 calc R . .
C43 C 0.8380(3) 1.2105(3) 0.3737(3) 0.0573(14) Uani 1 1 d . . .
H43A H 0.7908 1.1956 0.3487 0.086 Uiso 1 1 calc R . .
H43B H 0.8623 1.1857 0.3432 0.086 Uiso 1 1 calc R . .
H43C H 0.8423 1.2688 0.3726 0.086 Uiso 1 1 calc R . .
C44 C 1.0163(2) 1.0615(3) 0.5991(3) 0.0382(9) Uani 1 1 d . . .
H44A H 1.0491 1.0874 0.6474 0.057 Uiso 1 1 calc R . .
H44B H 1.0339 1.0591 0.5558 0.057 Uiso 1 1 calc R . .
H44C H 1.0076 1.0071 0.6131 0.057 Uiso 1 1 calc R . .
C45 C 0.96200(18) 0.9606(2) 0.8567(2) 0.0257(7) Uani 1 1 d . . .
C46 C 1.00290(18) 0.8934(2) 0.8688(2) 0.0275(7) Uani 1 1 d . . .
C47 C 0.9859(2) 0.8251(2) 0.9013(2) 0.0295(8) Uani 1 1 d . . .
H47A H 1.0131 0.7788 0.9098 0.035 Uiso 1 1 calc R . .
C48 C 0.9301(2) 0.8228(2) 0.9215(2) 0.0307(8) Uani 1 1 d . . .
C49 C 0.8934(2) 0.8927(3) 0.9140(2) 0.0329(8) Uani 1 1 d . . .
H49A H 0.8562 0.8924 0.9298 0.039 Uiso 1 1 calc R . .
C50 C 0.9097(2) 0.9629(2) 0.8839(2) 0.0309(8) Uani 1 1 d . . .
C51 C 1.0641(2) 0.8946(3) 0.8484(3) 0.0386(9) Uani 1 1 d . . .
H51A H 1.0896 0.8452 0.8680 0.058 Uiso 1 1 calc R . .
H51B H 1.0920 0.9407 0.8749 0.058 Uiso 1 1 calc R . .
H51C H 1.0508 0.8987 0.7891 0.058 Uiso 1 1 calc R . .
C52 C 0.9101(2) 0.7467(3) 0.9515(3) 0.0404(9) Uani 1 1 d . . .
H52A H 0.9491 0.7232 0.9946 0.061 Uiso 1 1 calc R . .
H52B H 0.8922 0.7088 0.9061 0.061 Uiso 1 1 calc R . .
H52C H 0.8758 0.7585 0.9731 0.061 Uiso 1 1 calc R . .
C53 C 0.8742(3) 1.0401(3) 0.8855(3) 0.0450(11) Uani 1 1 d . . .
H53A H 0.8307 1.0282 0.8878 0.068 Uiso 1 1 calc R . .
H53B H 0.8677 1.0710 0.8361 0.068 Uiso 1 1 calc R . .
H53C H 0.9011 1.0712 0.9338 0.068 Uiso 1 1 calc R . .
C54 C 0.7870(2) 1.0035(3) 0.6717(3) 0.0383(9) Uani 1 1 d . . .
H54A H 0.7889 1.0348 0.7200 0.046 Uiso 1 1 calc R . .
H54B H 0.7577 1.0276 0.6192 0.046 Uiso 1 1 calc R . .
C55 C 0.78358(19) 0.9196(2) 0.6779(3) 0.0339(8) Uani 1 1 d . . .
H55A H 0.7812 0.8947 0.7280 0.041 Uiso 1 1 calc R . .
C56 C 0.79053(19) 0.8715(2) 0.6170(2) 0.0320(8) Uani 1 1 d . . .
H56A H 0.7610 0.8897 0.5610 0.038 Uiso 1 1 calc R . .
C57 C 0.79652(17) 0.7840(2) 0.6225(2) 0.0278(7) Uani 1 1 d . . .
C58 C 0.82289(19) 0.7431(2) 0.6972(2) 0.0320(8) Uani 1 1 d . . .
H58A H 0.8406 0.7723 0.7468 0.038 Uiso 1 1 calc R . .
C59 C 0.8233(2) 0.6606(3) 0.6989(3) 0.0374(9) Uani 1 1 d . . .
H59A H 0.8402 0.6338 0.7500 0.045 Uiso 1 1 calc R . .
C60 C 0.7996(2) 0.6158(3) 0.6276(3) 0.0397(9) Uani 1 1 d . . .
H60A H 0.7999 0.5590 0.6297 0.048 Uiso 1 1 calc R . .
C61 C 0.7752(2) 0.6557(3) 0.5528(3) 0.0400(9) Uani 1 1 d . . .
H61A H 0.7600 0.6263 0.5032 0.048 Uiso 1 1 calc R . .
C62 C 0.7734(2) 0.7386(3) 0.5512(2) 0.0351(8) Uani 1 1 d . . .
H62A H 0.7559 0.7652 0.5000 0.042 Uiso 1 1 calc R . .
C63 C 0.67953(16) 0.0354(3) 0.9312(2) 0.0471(11) Uani 1 1 d D . .
H63A H 0.6421 0.0739 0.9161 0.057 Uiso 1 1 calc R . .
H63B H 0.6687 -0.0103 0.9595 0.057 Uiso 1 1 calc R . .
Cl3 Cl 0.75357(6) 0.08222(8) 0.99797(8) 0.0522(3) Uani 1 1 d D . .
Cl4 Cl 0.68886(8) 0.00091(12) 0.84177(10) 0.0784(5) Uani 1 1 d D . .

loop_
_atom_site_aniso_label
_atom_site_aniso_U_11
_atom_site_aniso_U_22
_atom_site_aniso_U_33
_atom_site_aniso_U_23
_atom_site_aniso_U_13
_atom_site_aniso_U_12
Pd1 0.02441(14) 0.01958(13) 0.01856(13) -0.00102(9) 0.00638(10) 0.00110(9)
Pd2 0.02448(14) 0.02134(14) 0.02251(14) -0.00147(9) 0.00571(10) -0.00194(9)
Cl1 0.0230(4) 0.0154(3) 0.0289(4) -0.0008(3) 0.0067(3) -0.0059(3)
Cl2 0.0298(4) 0.0148(3) 0.0352(4) -0.0093(3) 0.0195(3) -0.0005(3)
N1 0.0299(15) 0.0243(15) 0.0240(15) -0.0033(11) 0.0062(12) 0.0036(12)
N2 0.0295(15) 0.0240(14) 0.0217(14) -0.0030(11) 0.0069(12) 0.0003(12)
N3 0.0270(14) 0.0219(14) 0.0249(14) -0.0029(11) 0.0067(12) -0.0037(11)
N4 0.0301(16) 0.0240(14) 0.0247(14) -0.0024(12) 0.0054(12) -0.0029(12)
C1 0.0235(15) 0.0215(15) 0.0229(15) 0.0008(12) 0.0076(13) -0.0022(12)
C2 0.046(2) 0.036(2) 0.036(2) -0.0070(17) 0.0088(18) 0.0171(18)
C3 0.038(4) 0.053(4) 0.029(3) -0.016(3) 0.014(3) 0.007(3)
C4 0.047(2) 0.042(2) 0.0247(18) -0.0093(17) 0.0079(17) 0.0068(19)
C2A 0.046(2) 0.036(2) 0.036(2) -0.0070(17) 0.0088(18) 0.0171(18)
C3A 0.052(7) 0.037(6) 0.032(5) -0.010(4) 0.014(5) 0.007(5)
C4A 0.047(2) 0.042(2) 0.0247(18) -0.0093(17) 0.0079(17) 0.0068(19)
C5 0.0313(18) 0.0211(16) 0.0255(17) -0.0018(13) 0.0067(14) 0.0068(13)
C6 0.0296(18) 0.0249(17) 0.0326(19) -0.0031(14) 0.0098(15) 0.0027(14)
C7 0.0253(17) 0.0305(18) 0.0317(19) -0.0033(15) 0.0068(15) 0.0049(14)
C8 0.0318(18) 0.0239(17) 0.0313(19) 0.0006(14) 0.0058(15) 0.0101(14)
C9 0.0292(18) 0.0244(17) 0.0349(19) 0.0060(15) 0.0078(15) 0.0064(14)
C10 0.0247(17) 0.0248(17) 0.0334(19) 0.0002(14) 0.0051(14) 0.0046(14)
C11 0.033(2) 0.040(2) 0.038(2) 0.0014(17) 0.0125(17) 0.0001(17)
C12 0.037(2) 0.043(2) 0.034(2) 0.0040(18) 0.0035(17) 0.0034(18)
C13 0.038(2) 0.0273(19) 0.035(2) 0.0016(16) 0.0025(17) -0.0028(16)
C14 0.0288(17) 0.0252(17) 0.0191(15) -0.0034(13) 0.0048(13) 0.0009(13)
C15 0.0267(17) 0.0326(19) 0.0230(16) -0.0031(14) 0.0032(14) 0.0000(15)
C16 0.030(2) 0.057(3) 0.032(2) -0.0106(19) 0.0053(16) 0.0073(19)
C17 0.044(2) 0.043(2) 0.0234(18) -0.0023(16) -0.0019(17) 0.0155(19)
C18 0.054(3) 0.0300(19) 0.0224(18) 0.0044(15) 0.0040(17) 0.0064(18)
C19 0.043(2) 0.0294(18) 0.0198(16) -0.0001(14) 0.0092(15) -0.0011(16)
C20 0.032(2) 0.041(2) 0.046(2) 0.0011(19) 0.0107(18) -0.0085(17)
C21 0.075(4) 0.068(4) 0.043(3) 0.001(3) 0.005(3) 0.043(3)
C22 0.055(3) 0.043(2) 0.037(2) 0.0048(18) 0.022(2) -0.009(2)
C23 0.049(2) 0.0299(19) 0.034(2) -0.0002(15) 0.0268(18) -0.0018(17)
C24 0.037(2) 0.0325(19) 0.0274(18) -0.0024(14) 0.0168(16) 0.0009(15)
C25 0.0352(19) 0.0332(19) 0.0198(16) -0.0024(14) 0.0094(14) 0.0047(15)
C26 0.0286(18) 0.0309(19) 0.0275(17) -0.0042(14) 0.0109(14) 0.0037(14)
C27 0.043(2) 0.036(2) 0.031(2) -0.0021(16) 0.0044(17) 0.0040(18)
C28 0.045(3) 0.040(2) 0.049(3) 0.008(2) 0.011(2) 0.010(2)
C29 0.053(3) 0.029(2) 0.065(3) 0.001(2) 0.029(2) 0.0076(19)
C30 0.048(3) 0.032(2) 0.054(3) -0.0139(19) 0.022(2) 0.0017(18)
C31 0.036(2) 0.034(2) 0.036(2) -0.0094(16) 0.0111(17) 0.0030(16)
C32 0.0223(16) 0.0221(16) 0.0278(17) -0.0041(13) 0.0091(13) 0.0014(12)
C33 0.037(2) 0.0252(18) 0.0308(19) -0.0029(14) 0.0053(16) -0.0098(15)
C34 0.061(3) 0.030(2) 0.035(2) -0.0054(17) 0.009(2) -0.0114(19)
C35 0.048(2) 0.033(2) 0.032(2) -0.0020(17) -0.0041(18) -0.0112(18)
C36 0.0273(17) 0.0225(16) 0.0258(17) 0.0010(13) 0.0065(14) -0.0048(13)
C37 0.0292(18) 0.0234(17) 0.035(2) -0.0014(14) 0.0086(15) -0.0036(14)
C38 0.0312(19) 0.0277(19) 0.039(2) 0.0028(16) 0.0009(16) -0.0044(15)
C39 0.045(2) 0.034(2) 0.0279(19) 0.0002(16) 0.0043(17) -0.0147(18)
C40 0.047(2) 0.034(2) 0.0294(19) -0.0079(16) 0.0165(17) -0.0129(18)
C41 0.038(2) 0.0231(17) 0.0306(18) -0.0065(14) 0.0117(16) -0.0081(15)
C42 0.0302(19) 0.032(2) 0.046(2) 0.0012(17) 0.0149(17) 0.0026(16)
C43 0.069(3) 0.058(3) 0.030(2) 0.005(2) 0.004(2) -0.022(3)
C44 0.040(2) 0.035(2) 0.042(2) -0.0049(17) 0.0183(19) -0.0005(17)
C45 0.0266(17) 0.0249(17) 0.0199(15) -0.0014(13) 0.0027(13) -0.0020(13)
C46 0.0291(17) 0.0270(17) 0.0227(16) 0.0001(13) 0.0059(14) 0.0005(14)
C47 0.0336(19) 0.0259(18) 0.0253(17) -0.0002(13) 0.0072(15) 0.0015(14)
C48 0.0345(19) 0.0333(19) 0.0191(16) -0.0011(14) 0.0046(14) -0.0067(15)
C49 0.0302(18) 0.042(2) 0.0250(17) -0.0005(15) 0.0091(15) -0.0034(16)
C50 0.0328(19) 0.0320(19) 0.0257(17) -0.0010(14) 0.0088(15) 0.0040(15)
C51 0.034(2) 0.036(2) 0.045(2) 0.0047(18) 0.0142(18) 0.0039(17)
C52 0.048(2) 0.035(2) 0.035(2) 0.0033(17) 0.0121(18) -0.0095(18)
C53 0.050(3) 0.042(2) 0.047(3) -0.0008(19) 0.023(2) 0.011(2)
C54 0.0271(19) 0.032(2) 0.051(2) -0.0039(18) 0.0089(17) 0.0022(15)
C55 0.0237(17) 0.032(2) 0.042(2) 0.0015(16) 0.0079(16) -0.0020(15)
C56 0.0270(18) 0.0314(19) 0.0287(18) 0.0016(15) 0.0008(14) -0.0062(15)
C57 0.0221(16) 0.0323(19) 0.0265(17) -0.0016(14) 0.0065(13) -0.0060(14)
C58 0.0275(18) 0.035(2) 0.0278(18) -0.0018(15) 0.0041(14) -0.0008(15)
C59 0.032(2) 0.036(2) 0.041(2) 0.0043(17) 0.0118(17) 0.0031(16)
C60 0.035(2) 0.032(2) 0.055(3) -0.0038(18) 0.021(2) -0.0036(17)
C61 0.041(2) 0.041(2) 0.042(2) -0.0145(19) 0.0201(19) -0.0121(18)
C62 0.036(2) 0.040(2) 0.0293(19) -0.0021(16) 0.0124(16) -0.0111(17)
C63 0.037(2) 0.042(2) 0.056(3) -0.002(2) 0.011(2) 0.0019(19)
Cl3 0.0417(6) 0.0546(7) 0.0517(7) -0.0062(5) 0.0086(5) -0.0015(5)
Cl4 0.0559(8) 0.1006(13) 0.0719(10) -0.0380(9) 0.0172(7) -0.0006(8)

loop_
_atom_type_symbol
_atom_type_description
_atom_type_scat_dispersion_real
_atom_type_scat_dispersion_imag
_atom_type_scat_source
C C 0.0033 0.0016 'International Tables Vol C Tables 4.2.6.8 and 6.1.1.4'
H H 0.0000 0.0000 'International Tables Vol C Tables 4.2.6.8 and 6.1.1.4'
N N 0.0061 0.0033 'International Tables Vol C Tables 4.2.6.8 and 6.1.1.4'
Cl Cl 0.1484 0.1585 'International Tables Vol C Tables 4.2.6.8 and 6.1.1.4'
Pd Pd -0.9988 1.0072 'International Tables Vol C Tables 4.2.6.8 and 6.1.1.4'

loop_
_geom_angle_atom_site_label_1
_geom_angle_atom_site_label_2
_geom_angle_atom_site_label_3
_geom_angle
C1 Pd1 C23 102.56(14)
C1 Pd1 C24 131.99(14)
C23 Pd1 C24 38.45(15)
C1 Pd1 C25 169.32(14)
C23 Pd1 C25 67.89(15)
C24 Pd1 C25 37.34(15)
C1 Pd1 Cl1 94.09(10)
C23 Pd1 Cl1 159.74(12)
C24 Pd1 Cl1 131.44(11)
C25 Pd1 Cl1 96.26(11)
C32 Pd2 C54 100.00(15)
C32 Pd2 C55 130.25(15)
C54 Pd2 C55 38.85(16)
C32 Pd2 C56 166.91(14)
C54 Pd2 C56 67.42(16)
C55 Pd2 C56 37.02(15)
C32 Pd2 Cl2 98.34(10)
C54 Pd2 Cl2 160.09(12)
C55 Pd2 Cl2 128.10(11)
C56 Pd2 Cl2 94.63(11)
C1 N1 C5 119.1(3)
C1 N1 C2 125.5(3)
C5 N1 C2 115.0(3)
C1 N2 C14 119.1(3)
C1 N2 C4 124.6(3)
C14 N2 C4 116.1(3)
C32 N3 C36 122.2(3)
C32 N3 C33 124.4(3)
C36 N3 C33 113.4(3)
C32 N4 C45 118.7(3)
C32 N4 C35 124.8(3)
C45 N4 C35 116.4(3)
N2 C1 N1 117.5(3)
N2 C1 Pd1 117.4(2)
N1 C1 Pd1 125.0(2)
N1 C2 C3 108.7(4)
N1 C2 H2A 109.9
C3 C2 H2A 109.9
N1 C2 H2B 109.9
C3 C2 H2B 109.9
H2A C2 H2B 108.3
C2 C3 C4 112.2(4)
C2 C3 H3A 109.2
C4 C3 H3A 109.2
C2 C3 H3B 109.2
C4 C3 H3B 109.2
H3A C3 H3B 107.9
N2 C4 C3 108.7(4)
N2 C4 H4A 110.0
C3 C4 H4A 110.0
N2 C4 H4B 110.0
C3 C4 H4B 110.0
H4A C4 H4B 108.3
H3C C3A H3D 107.4
C10 C5 C6 121.7(3)
C10 C5 N1 119.0(3)
C6 C5 N1 119.1(3)
C7 C6 C5 117.5(4)
C7 C6 C11 121.1(4)
C5 C6 C11 121.4(4)
C8 C7 C6 122.0(4)
C8 C7 H7A 119.0
C6 C7 H7A 119.0
C7 C8 C9 118.3(4)
C7 C8 C12 121.5(4)
C9 C8 C12 120.2(4)
C10 C9 C8 122.1(4)
C10 C9 H9A 118.9
C8 C9 H9A 118.9
C9 C10 C5 118.1(3)
C9 C10 C13 120.1(4)
C5 C10 C13 121.8(3)
C6 C11 H11A 109.5
C6 C11 H11B 109.5
H11A C11 H11B 109.5
C6 C11 H11C 109.5
H11A C11 H11C 109.5
H11B C11 H11C 109.5
C8 C12 H12A 109.5
C8 C12 H12B 109.5
H12A C12 H12B 109.5
C8 C12 H12C 109.5
H12A C12 H12C 109.5
H12B C12 H12C 109.5
C10 C13 H13A 109.5
C10 C13 H13B 109.5
H13A C13 H13B 109.5
C10 C13 H13C 109.5
H13A C13 H13C 109.5
H13B C13 H13C 109.5
C15 C14 C19 120.9(4)
C15 C14 N2 119.8(3)
C19 C14 N2 119.3(3)
C14 C15 C16 118.1(4)
C14 C15 C20 122.1(4)
C16 C15 C20 119.7(4)
C17 C16 C15 122.2(4)
C17 C16 H16A 118.9
C15 C16 H16A 118.9
C18 C17 C16 118.0(4)
C18 C17 C21 122.0(5)
C16 C17 C21 119.9(5)
C17 C18 C19 122.2(4)
C17 C18 H18A 118.9
C19 C18 H18A 118.9
C14 C19 C18 118.5(4)
C14 C19 C22 121.1(4)
C18 C19 C22 120.5(4)
C15 C20 H20A 109.5
C15 C20 H20B 109.5
H20A C20 H20B 109.5
C15 C20 H20C 109.5
H20A C20 H20C 109.5
H20B C20 H20C 109.5
C17 C21 H21A 109.5
C17 C21 H21B 109.5
H21A C21 H21B 109.5
C17 C21 H21C 109.5
H21A C21 H21C 109.5
H21B C21 H21C 109.5
C19 C22 H22A 109.5
C19 C22 H22B 109.5
H22A C22 H22B 109.5
C19 C22 H22C 109.5
H22A C22 H22C 109.5
H22B C22 H22C 109.5
C24 C23 Pd1 71.6(2)
C24 C23 H23A 116.4
Pd1 C23 H23A 116.4
C24 C23 H23B 116.4
Pd1 C23 H23B 116.4
H23A C23 H23B 113.4
C25 C24 C23 119.9(4)
C25 C24 Pd1 74.3(2)
C23 C24 Pd1 70.0(2)
C25 C24 H24A 119.8
C23 C24 H24A 119.8
Pd1 C24 H24A 119.8
C24 C25 C26 122.7(4)
C24 C25 Pd1 68.3(2)
C26 C25 Pd1 120.6(3)
C24 C25 H25A 112.8
C26 C25 H25A 112.8
Pd1 C25 H25A 112.8
C31 C26 C27 118.6(4)
C31 C26 C25 120.6(3)
C27 C26 C25 120.8(3)
C28 C27 C26 119.1(4)
C28 C27 H27A 120.5
C26 C27 H27A 120.5
C29 C28 C27 121.6(4)
C29 C28 H28A 119.2
C27 C28 H28A 119.2
C28 C29 C30 119.1(4)
C28 C29 H29A 120.4
C30 C29 H29A 120.4
C31 C30 C29 120.3(4)
C31 C30 H30A 119.8
C29 C30 H30A 119.8
C30 C31 C26 121.3(4)
C30 C31 H31A 119.3
C26 C31 H31A 119.3
N3 C32 N4 117.2(3)
N3 C32 Pd2 126.1(3)
N4 C32 Pd2 116.7(3)
N3 C33 C34 110.8(3)
N3 C33 H33A 109.5
C34 C33 H33A 109.5
N3 C33 H33B 109.5
C34 C33 H33B 109.5
H33A C33 H33B 108.1
C35 C34 C33 109.6(4)
C35 C34 H34A 109.8
C33 C34 H34A 109.8
C35 C34 H34B 109.8
C33 C34 H34B 109.8
H34A C34 H34B 108.2
N4 C35 C34 110.1(3)
N4 C35 H35A 109.6
C34 C35 H35A 109.6
N4 C35 H35B 109.6
C34 C35 H35B 109.6
H35A C35 H35B 108.2
C37 C36 C41 121.5(3)
C37 C36 N3 119.0(3)
C41 C36 N3 119.2(3)
C38 C37 C36 118.6(4)
C38 C37 C42 121.0(4)
C36 C37 C42 120.4(4)
C37 C38 C39 121.8(4)
C37 C38 H38A 119.1
C39 C38 H38A 119.1
C40 C39 C38 119.0(4)
C40 C39 C43 120.2(5)
C38 C39 C43 120.8(5)
C39 C40 C41 121.5(4)
C39 C40 H40A 119.3
C41 C40 H40A 119.3
C36 C41 C40 117.7(4)
C36 C41 C44 121.8(4)
C40 C41 C44 120.5(4)
C37 C42 H42A 109.5
C37 C42 H42B 109.5
H42A C42 H42B 109.5
C37 C42 H42C 109.5
H42A C42 H42C 109.5
H42B C42 H42C 109.5
C39 C43 H43A 109.5
C39 C43 H43B 109.5
H43A C43 H43B 109.5
C39 C43 H43C 109.5
H43A C43 H43C 109.5
H43B C43 H43C 109.5
C41 C44 H44A 109.5
C41 C44 H44B 109.5
H44A C44 H44B 109.5
C41 C44 H44C 109.5
H44A C44 H44C 109.5
H44B C44 H44C 109.5
C50 C45 C46 121.5(3)
C50 C45 N4 118.8(3)
C46 C45 N4 119.6(3)
C47 C46 C45 118.0(4)
C47 C46 C51 120.6(3)
C45 C46 C51 121.4(3)
C48 C47 C46 121.7(4)
C48 C47 H47A 119.1
C46 C47 H47A 119.1
C47 C48 C49 118.4(4)
C47 C48 C52 120.9(4)
C49 C48 C52 120.7(4)
C50 C49 C48 121.7(4)
C50 C49 H49A 119.1
C48 C49 H49A 119.1
C49 C50 C45 118.1(4)
C49 C50 C53 120.6(4)
C45 C50 C53 121.3(4)
C46 C51 H51A 109.5
C46 C51 H51B 109.5
H51A C51 H51B 109.5
C46 C51 H51C 109.5
H51A C51 H51C 109.5
H51B C51 H51C 109.5
C48 C52 H52A 109.5
C48 C52 H52B 109.5
H52A C52 H52B 109.5
C48 C52 H52C 109.5
H52A C52 H52C 109.5
H52B C52 H52C 109.5
C50 C53 H53A 109.5
C50 C53 H53B 109.5
H53A C53 H53B 109.5
C50 C53 H53C 109.5
H53A C53 H53C 109.5
H53B C53 H53C 109.5
C55 C54 Pd2 71.9(2)
C55 C54 H54A 116.4
Pd2 C54 H54A 116.4
C55 C54 H54B 116.4
Pd2 C54 H54B 116.4
H54A C54 H54B 113.4
C56 C55 C54 119.1(4)
C56 C55 Pd2 76.1(2)
C54 C55 Pd2 69.2(2)
C56 C55 H55A 120.3
C54 C55 H55A 120.3
Pd2 C55 H55A 120.3
C55 C56 C57 123.6(4)
C55 C56 Pd2 66.9(2)
C57 C56 Pd2 123.2(3)
C55 C56 H56A 112.0
C57 C56 H56A 112.0
Pd2 C56 H56A 112.0
C62 C57 C58 117.7(4)
C62 C57 C56 119.4(3)
C58 C57 C56 122.9(3)
C59 C58 C57 120.3(4)
C59 C58 H58A 119.8
C57 C58 H58A 119.8
C58 C59 C60 121.6(4)
C58 C59 H59A 119.2
C60 C59 H59A 119.2
C59 C60 C61 118.7(4)
C59 C60 H60A 120.6
C61 C60 H60A 120.6
C62 C61 C60 119.7(4)
C62 C61 H61A 120.2
C60 C61 H61A 120.2
C61 C62 C57 121.9(4)
C61 C62 H62A 119.0
C57 C62 H62A 119.0
Cl3 C63 Cl4 110.88(18)
Cl3 C63 H63A 109.5
Cl4 C63 H63A 109.5
Cl3 C63 H63B 109.5
Cl4 C63 H63B 109.5
H63A C63 H63B 108.1

loop_
_geom_bond_atom_site_label_1
_geom_bond_atom_site_label_2
_geom_bond_distance
Pd1 C1 2.038(3)
Pd1 C23 2.120(4)
Pd1 C24 2.141(4)
Pd1 C25 2.218(4)
Pd1 Cl1 2.3916(8)
Pd2 C32 2.055(3)
Pd2 C54 2.103(4)
Pd2 C55 2.139(4)
Pd2 C56 2.257(4)
Pd2 Cl2 2.3932(8)
N1 C1 1.346(4)
N1 C5 1.438(5)
N1 C2 1.472(5)
N2 C1 1.342(4)
N2 C14 1.447(5)
N2 C4 1.472(5)
N3 C32 1.333(5)
N3 C36 1.441(5)
N3 C33 1.480(5)
N4 C32 1.350(5)
N4 C45 1.441(5)
N4 C35 1.475(5)
C2 C3 1.503(3)
C2 H2A 0.9900
C2 H2B 0.9900
C3 C4 1.507(2)
C3 H3A 0.9900
C3 H3B 0.9900
C4 H4A 0.9900
C4 H4B 0.9900
C3A H3C 0.9900
C3A H3D 0.9900
C5 C10 1.392(6)
C5 C6 1.409(5)
C6 C7 1.400(5)
C6 C11 1.498(6)
C7 C8 1.381(6)
C7 H7A 0.9500
C8 C9 1.399(6)
C8 C12 1.511(5)
C9 C10 1.382(5)
C9 H9A 0.9500
C10 C13 1.505(5)
C11 H11A 0.9800
C11 H11B 0.9800
C11 H11C 0.9800
C12 H12A 0.9800
C12 H12B 0.9800
C12 H12C 0.9800
C13 H13A 0.9800
C13 H13B 0.9800
C13 H13C 0.9800
C14 C15 1.389(5)
C14 C19 1.391(5)
C15 C16 1.392(6)
C15 C20 1.517(6)
C16 C17 1.384(7)
C16 H16A 0.9500
C17 C18 1.367(7)
C17 C21 1.527(6)
C18 C19 1.393(6)
C18 H18A 0.9500
C19 C22 1.508(6)
C20 H20A 0.9800
C20 H20B 0.9800
C20 H20C 0.9800
C21 H21A 0.9800
C21 H21B 0.9800
C21 H21C 0.9800
C22 H22A 0.9800
C22 H22B 0.9800
C22 H22C 0.9800
C23 C24 1.403(6)
C23 H23A 0.9900
C23 H23B 0.9900
C24 C25 1.397(6)
C24 H24A 1.0000
C25 C26 1.476(5)
C25 H25A 1.0000
C26 C31 1.386(5)
C26 C27 1.408(5)
C27 C28 1.386(6)
C27 H27A 0.9500
C28 C29 1.377(7)
C28 H28A 0.9500
C29 C30 1.380(7)
C29 H29A 0.9500
C30 C31 1.375(6)
C30 H30A 0.9500
C31 H31A 0.9500
C33 C34 1.511(6)
C33 H33A 0.9900
C33 H33B 0.9900
C34 C35 1.493(6)
C34 H34A 0.9900
C34 H34B 0.9900
C35 H35A 0.9900
C35 H35B 0.9900
C36 C37 1.401(5)
C36 C41 1.402(5)
C37 C38 1.377(6)
C37 C42 1.519(6)
C38 C39 1.389(7)
C38 H38A 0.9500
C39 C40 1.386(7)
C39 C43 1.509(6)
C40 C41 1.405(6)
C40 H40A 0.9500
C41 C44 1.499(6)
C42 H42A 0.9800
C42 H42B 0.9800
C42 H42C 0.9800
C43 H43A 0.9800
C43 H43B 0.9800
C43 H43C 0.9800
C44 H44A 0.9800
C44 H44B 0.9800
C44 H44C 0.9800
C45 C50 1.395(5)
C45 C46 1.396(5)
C46 C47 1.391(5)
C46 C51 1.505(6)
C47 C48 1.388(6)
C47 H47A 0.9500
C48 C49 1.391(6)
C48 C52 1.507(5)
C49 C50 1.389(6)
C49 H49A 0.9500
C50 C53 1.509(6)
C51 H51A 0.9800
C51 H51B 0.9800
C51 H51C 0.9800
C52 H52A 0.9800
C52 H52B 0.9800
C52 H52C 0.9800
C53 H53A 0.9800
C53 H53B 0.9800
C53 H53C 0.9800
C54 C55 1.411(6)
C54 H54A 0.9900
C54 H54B 0.9900
C55 C56 1.400(6)
C55 H55A 1.0000
C56 C57 1.470(5)
C56 H56A 1.0000
C57 C62 1.393(5)
C57 C58 1.402(5)
C58 C59 1.380(6)
C58 H58A 0.9500
C59 C60 1.387(6)
C59 H59A 0.9500
C60 C61 1.396(7)
C60 H60A 0.9500
C61 C62 1.386(6)
C61 H61A 0.9500
C62 H62A 0.9500
C63 Cl3 1.771(3)
C63 Cl4 1.771(3)
C63 H63A 0.9900
C63 H63B 0.9900

loop_
_geom_torsion_atom_site_label_1
_geom_torsion_atom_site_label_2
_geom_torsion_atom_site_label_3
_geom_torsion_atom_site_label_4
_geom_torsion
C14 N2 C1 N1 -178.1(3)
C4 N2 C1 N1 -3.1(5)
C14 N2 C1 Pd1 3.4(4)
C4 N2 C1 Pd1 178.3(3)
C5 N1 C1 N2 173.6(3)
C2 N1 C1 N2 0.7(5)
C5 N1 C1 Pd1 -8.0(5)
C2 N1 C1 Pd1 179.2(3)
C23 Pd1 C1 N2 -107.1(3)
C24 Pd1 C1 N2 -78.6(3)
C25 Pd1 C1 N2 -81.2(8)
Cl1 Pd1 C1 N2 84.5(3)
C23 Pd1 C1 N1 74.5(3)
C24 Pd1 C1 N1 103.0(3)
C25 Pd1 C1 N1 100.4(8)
Cl1 Pd1 C1 N1 -93.9(3)
C1 N1 C2 C3 -24.5(6)
C5 N1 C2 C3 162.4(4)
N1 C2 C3 C4 49.7(6)
C1 N2 C4 C3 28.8(6)
C14 N2 C4 C3 -156.1(4)
C2 C3 C4 N2 -51.8(7)
C1 N1 C5 C10 -87.1(4)
C2 N1 C5 C10 86.4(4)
C1 N1 C5 C6 96.8(4)
C2 N1 C5 C6 -89.6(4)
C10 C5 C6 C7 4.1(5)
N1 C5 C6 C7 -179.9(3)
C10 C5 C6 C11 -175.6(4)
N1 C5 C6 C11 0.4(5)
C5 C6 C7 C8 0.1(5)
C11 C6 C7 C8 179.8(4)
C6 C7 C8 C9 -3.4(6)
C6 C7 C8 C12 176.5(4)
C7 C8 C9 C10 2.5(6)
C12 C8 C9 C10 -177.3(4)
C8 C9 C10 C5 1.5(6)
C8 C9 C10 C13 -177.5(4)
C6 C5 C10 C9 -4.9(5)
N1 C5 C10 C9 179.1(3)
C6 C5 C10 C13 174.1(4)
N1 C5 C10 C13 -1.9(5)
C1 N2 C14 C15 80.3(4)
C4 N2 C14 C15 -95.1(4)
C1 N2 C14 C19 -101.9(4)
C4 N2 C14 C19 82.8(4)
C19 C14 C15 C16 3.2(5)
N2 C14 C15 C16 -179.0(3)
C19 C14 C15 C20 -173.3(4)
N2 C14 C15 C20 4.5(5)
C14 C15 C16 C17 -0.8(6)
C20 C15 C16 C17 175.8(4)
C15 C16 C17 C18 -1.7(6)
C15 C16 C17 C21 -178.9(4)
C16 C17 C18 C19 1.9(6)
C21 C17 C18 C19 179.0(4)
C15 C14 C19 C18 -3.1(5)
N2 C14 C19 C18 179.1(3)
C15 C14 C19 C22 175.5(4)
N2 C14 C19 C22 -2.3(5)
C17 C18 C19 C14 0.4(6)
C17 C18 C19 C22 -178.1(4)
C1 Pd1 C23 C24 145.2(2)
C25 Pd1 C23 C24 -29.7(2)
Cl1 Pd1 C23 C24 -70.2(4)
Pd1 C23 C24 C25 57.2(3)
C1 Pd1 C24 C25 -179.2(2)
C23 Pd1 C24 C25 -130.7(4)
Cl1 Pd1 C24 C25 23.5(3)
C1 Pd1 C24 C23 -48.5(3)
C25 Pd1 C24 C23 130.7(4)
Cl1 Pd1 C24 C23 154.2(2)
C23 C24 C25 C26 -168.4(3)
Pd1 C24 C25 C26 -113.3(3)
C23 C24 C25 Pd1 -55.2(3)
C1 Pd1 C25 C24 3.1(8)
C23 Pd1 C25 C24 30.6(2)
Cl1 Pd1 C25 C24 -162.5(2)
C1 Pd1 C25 C26 119.3(7)
C23 Pd1 C25 C26 146.7(3)
C24 Pd1 C25 C26 116.1(4)
Cl1 Pd1 C25 C26 -46.4(3)
C24 C25 C26 C31 -144.7(4)
Pd1 C25 C26 C31 132.8(3)
C24 C25 C26 C27 33.9(6)
Pd1 C25 C26 C27 -48.6(5)
C31 C26 C27 C28 0.6(7)
C25 C26 C27 C28 -178.0(4)
C26 C27 C28 C29 0.6(8)
C27 C28 C29 C30 -2.0(8)
C28 C29 C30 C31 2.2(7)
C29 C30 C31 C26 -1.1(7)
C27 C26 C31 C30 -0.4(6)
C25 C26 C31 C30 178.3(4)
C36 N3 C32 N4 177.9(3)
C33 N3 C32 N4 -1.4(5)
C36 N3 C32 Pd2 -2.7(5)
C33 N3 C32 Pd2 178.0(3)
C45 N4 C32 N3 175.2(3)
C35 N4 C32 N3 -0.3(6)
C45 N4 C32 Pd2 -4.3(4)
C35 N4 C32 Pd2 -179.7(3)
C54 Pd2 C32 N3 -80.1(3)
C55 Pd2 C32 N3 -107.6(3)
C56 Pd2 C32 N3 -95.6(7)
Cl2 Pd2 C32 N3 92.2(3)
C54 Pd2 C32 N4 99.4(3)
C55 Pd2 C32 N4 71.8(3)
C56 Pd2 C32 N4 83.8(7)
Cl2 Pd2 C32 N4 -88.4(3)
C32 N3 C33 C34 -24.6(5)
C36 N3 C33 C34 156.0(4)
N3 C33 C34 C35 50.3(5)
C32 N4 C35 C34 28.0(6)
C45 N4 C35 C34 -147.5(4)
C33 C34 C35 N4 -51.5(6)
C32 N3 C36 C37 97.4(4)
C33 N3 C36 C37 -83.2(4)
C32 N3 C36 C41 -89.2(4)
C33 N3 C36 C41 90.1(4)
C41 C36 C37 C38 0.4(5)
N3 C36 C37 C38 173.6(3)
C41 C36 C37 C42 -177.0(3)
N3 C36 C37 C42 -3.8(5)
C36 C37 C38 C39 0.1(6)
C42 C37 C38 C39 177.4(4)
C37 C38 C39 C40 0.0(6)
C37 C38 C39 C43 -178.8(4)
C38 C39 C40 C41 -0.6(6)
C43 C39 C40 C41 178.2(4)
C37 C36 C41 C40 -1.0(5)
N3 C36 C41 C40 -174.1(3)
C37 C36 C41 C44 176.6(4)
N3 C36 C41 C44 3.4(5)
C39 C40 C41 C36 1.1(6)
C39 C40 C41 C44 -176.5(4)
C32 N4 C45 C50 -85.8(4)
C35 N4 C45 C50 90.0(4)
C32 N4 C45 C46 98.1(4)
C35 N4 C45 C46 -86.1(4)
C50 C45 C46 C47 6.6(5)
N4 C45 C46 C47 -177.3(3)
C50 C45 C46 C51 -172.6(4)
N4 C45 C46 C51 3.4(5)
C45 C46 C47 C48 -0.1(5)
C51 C46 C47 C48 179.2(4)
C46 C47 C48 C49 -4.4(6)
C46 C47 C48 C52 176.0(4)
C47 C48 C49 C50 2.6(6)
C52 C48 C49 C50 -177.8(4)
C48 C49 C50 C45 3.7(6)
C48 C49 C50 C53 -172.8(4)
C46 C45 C50 C49 -8.4(5)
N4 C45 C50 C49 175.5(3)
C46 C45 C50 C53 168.1(4)
N4 C45 C50 C53 -8.0(5)
C32 Pd2 C54 C55 -145.8(3)
C56 Pd2 C54 C55 30.4(2)
Cl2 Pd2 C54 C55 57.3(5)
Pd2 C54 C55 C56 -59.6(3)
C32 Pd2 C55 C56 175.5(2)
C54 Pd2 C55 C56 129.0(4)
Cl2 Pd2 C55 C56 -29.6(3)
C32 Pd2 C55 C54 46.5(3)
C56 Pd2 C55 C54 -129.0(4)
Cl2 Pd2 C55 C54 -158.6(2)
C54 C55 C56 C57 171.8(4)
Pd2 C55 C56 C57 115.6(3)
C54 C55 C56 Pd2 56.2(3)
C32 Pd2 C56 C55 -15.2(7)
C54 Pd2 C56 C55 -31.9(3)
Cl2 Pd2 C56 C55 157.0(2)
C32 Pd2 C56 C57 -131.3(6)
C54 Pd2 C56 C57 -147.9(4)
C55 Pd2 C56 C57 -116.0(4)
Cl2 Pd2 C56 C57 41.0(3)
C55 C56 C57 C62 150.9(4)
Pd2 C56 C57 C62 -126.5(3)
C55 C56 C57 C58 -27.1(6)
Pd2 C56 C57 C58 55.5(5)
C62 C57 C58 C59 -2.3(6)
C56 C57 C58 C59 175.7(4)
C57 C58 C59 C60 1.8(6)
C58 C59 C60 C61 0.4(6)
C59 C60 C61 C62 -1.8(6)
C60 C61 C62 C57 1.3(6)
C58 C57 C62 C61 0.8(6)
C56 C57 C62 C61 -177.3(4)
